data_1574155
loop_
_publ_author_name
'Nasrullah, Ayu Afiqah'
'Zander, Edgar'
'Dankert, Fabian'
'Petrov, Andrey'
'Surkau, Jonas'
'Bar\'ath, Eszter'
'Hering-Junghans, Christian'

_publ_section_title
;
 Coordination isomerism in dioxophosphorane cyanides
;
_journal_issue 16
_journal_name_full 'Chemical Science'
_journal_page_first 6909
_journal_page_last 6917
_journal_paper_doi 10.1039/D4SC07636B
_journal_volume 16
_journal_year 2025
_chemical_formula_moiety 'C41 H57 N Na O5, 0.5 (C7 H8)'
_chemical_formula_sum 'C44.5 H61 N Na O5 P'
_chemical_formula_weight 743.90
_space_group_crystal_system triclinic
_space_group_IT_number 2
_space_group_name_Hall '-P 1'
_space_group_name_H-M_alt 'P -1'
_atom_sites_solution_hydrogens geom
_audit_creation_method SHELXL-2019/3
_audit_update_record
;
2024-11-07 deposited with the CCDC.	2025-03-10 downloaded from the CCDC.
;
_cell_angle_alpha 70.73(3)
_cell_angle_beta 77.25(3)
_cell_angle_gamma 75.49(3)
_cell_formula_units_Z 4
_cell_length_a 14.468(3)
_cell_length_b 17.705(4)
_cell_length_c 18.868(4)
_cell_measurement_reflns_used 42801
_cell_measurement_temperature 150(2)
_cell_measurement_theta_max 29.55
_cell_measurement_theta_min 1.73
_cell_volume 4366.2(19)
_computing_cell_refinement X-AREA
_computing_data_collection 'X-AREA (Stoe & Cie, 2012)'
_computing_data_reduction X-AREA
_computing_molecular_graphics 'ORTEP-3v2020.1 (Farrugia, 2020)'
_computing_publication_material 'SHELXL-2019/3 (Sheldrick, 2019)'
_computing_structure_refinement 'SHELXL-2019/2 (Sheldrick, 2019)'
_computing_structure_solution 'SHELXT-2019/1 (Sheldrick, 2019)'
_diffrn_ambient_temperature 150(2)
_diffrn_measured_fraction_theta_full 0.998
_diffrn_measured_fraction_theta_max 0.979
_diffrn_measurement_device_type 'STOE-IPDS II'
_diffrn_measurement_method 'omega scans'
_diffrn_radiation_monochromator graphite
_diffrn_radiation_source 'fine-focus sealed tube'
_diffrn_radiation_type MoK\a
_diffrn_radiation_wavelength 0.71073
_diffrn_reflns_av_R_equivalents 0.0354
_diffrn_reflns_av_unetI/netI 0.0487
_diffrn_reflns_Laue_measured_fraction_full 0.998
_diffrn_reflns_Laue_measured_fraction_max 0.979
_diffrn_reflns_limit_h_max 18
_diffrn_reflns_limit_h_min -19
_diffrn_reflns_limit_k_max 24
_diffrn_reflns_limit_k_min -24
_diffrn_reflns_limit_l_max 25
_diffrn_reflns_limit_l_min -25
_diffrn_reflns_number 50613
_diffrn_reflns_point_group_measured_fraction_full 0.998
_diffrn_reflns_point_group_measured_fraction_max 0.979
_diffrn_reflns_theta_full 25.242
_diffrn_reflns_theta_max 29.323
_diffrn_reflns_theta_min 1.728
_exptl_absorpt_coefficient_mu 0.115
_exptl_absorpt_correction_T_max 0.971
_exptl_absorpt_correction_T_min 0.946
_exptl_absorpt_correction_type multi-scan
_exptl_absorpt_process_details 'LANA (Stoe & Cie, 2012)'
_exptl_crystal_colour yellow
_exptl_crystal_density_diffrn 1.132
_exptl_crystal_description block
_exptl_crystal_F_000 1604
_exptl_crystal_size_max 0.500
_exptl_crystal_size_mid 0.400
_exptl_crystal_size_min 0.200
_refine_diff_density_max 0.355
_refine_diff_density_min -0.234
_refine_diff_density_rms 0.055
_refine_ls_extinction_method none
_refine_ls_goodness_of_fit_ref 0.971
_refine_ls_hydrogen_treatment constr
_refine_ls_matrix_type full
_refine_ls_number_parameters 1078
_refine_ls_number_reflns 23409
_refine_ls_number_restraints 73
_refine_ls_restrained_S_all 0.971
_refine_ls_R_factor_all 0.0944
_refine_ls_R_factor_gt 0.0527
_refine_ls_shift/su_max 0.001
_refine_ls_shift/su_mean 0.000
_refine_ls_structure_factor_coef Fsqd
_refine_ls_weighting_details 'w=1/[\s^2^(Fo^2^)+(0.0924P)^2^] where P=(Fo^2^+2Fc^2^)/3'
_refine_ls_weighting_scheme calc
_refine_ls_wR_factor_gt 0.1384
_refine_ls_wR_factor_ref 0.1581
_reflns_Friedel_coverage 0.000
_reflns_number_gt 13837
_reflns_number_total 23409
_reflns_threshold_expression 'I > 2\s(I)'
_cod_data_source_file d4sc07636b3.cif
_cod_data_source_block KS1613_DippTerPCN_Na_15_c_5_cmpd4
_cod_depositor_comments 'Adding full bibliography for 1574150--1574157.cif.'
_cod_original_cell_volume 4366.4(19)
_cod_original_formula_sum 'C44.50 H61 N Na O5 P'
_cod_database_code 1574155
_shelx_shelxl_version_number 2019/3
_shelx_space_group_comment
;
The symmetry employed for this shelxl refinement is uniquely defined
by the following loop, which should always be used as a source of
symmetry information in preference to the above space-group names.
They are only intended as comments.
;
_shelx_estimated_absorpt_t_min 0.945
_shelx_estimated_absorpt_t_max 0.977

loop_
_space_group_symop_operation_xyz
'x, y, z'
'-x, -y, -z'

loop_
_atom_site_label
_atom_site_type_symbol
_atom_site_fract_x
_atom_site_fract_y
_atom_site_fract_z
_atom_site_U_iso_or_equiv
_atom_site_adp_type
_atom_site_occupancy
_atom_site_site_symmetry_order
_atom_site_calc_flag
_atom_site_refinement_flags_posn
_atom_site_refinement_flags_adp
_atom_site_refinement_flags_occupancy
_atom_site_disorder_assembly
_atom_site_disorder_group
P1 P 0.67994(3) 0.24795(3) 0.01025(3) 0.04838(11) Uani 1 1 d . . . . .
Na1 Na 0.61465(5) 0.44637(4) 0.17229(4) 0.04910(16) Uani 1 1 d . . . . .
N1 N 0.66540(10) 0.36099(11) 0.09482(11) 0.0642(4) Uani 1 1 d . . . . .
O3 O 0.72655(9) 0.46076(8) 0.24243(8) 0.0590(3) Uani 1 1 d . . . . .
O4 O 0.57412(8) 0.38240(8) 0.30392(7) 0.0568(3) Uani 1 1 d . . . . .
O5 O 0.45463(9) 0.40533(8) 0.20437(8) 0.0594(3) Uani 1 1 d . . . . .
C1 C 0.80329(10) 0.19685(9) -0.01182(8) 0.0384(3) Uani 1 1 d . . . . .
C2 C 0.81372(11) 0.14890(9) -0.06135(9) 0.0397(3) Uani 1 1 d . . . . .
C3 C 0.90279(12) 0.10304(10) -0.08160(9) 0.0455(4) Uani 1 1 d . . . . .
H3 H 0.907791 0.070583 -0.114056 0.055 Uiso 1 1 calc R U . . .
C4 C 0.98433(12) 0.10393(11) -0.05522(10) 0.0488(4) Uani 1 1 d . . . . .
H4 H 1.045287 0.072966 -0.069630 0.059 Uiso 1 1 calc R U . . .
C5 C 0.97510(11) 0.15064(10) -0.00768(10) 0.0457(4) Uani 1 1 d . . . . .
H5 H 1.031108 0.151967 0.010005 0.055 Uiso 1 1 calc R U . . .
C6 C 0.88698(10) 0.19612(9) 0.01564(9) 0.0388(3) Uani 1 1 d . . . . .
C7 C 0.72761(11) 0.14575(10) -0.09150(9) 0.0419(3) Uani 1 1 d . . . . .
C8 C 0.70698(13) 0.19769(10) -0.16255(10) 0.0482(4) Uani 1 1 d . . . . .
C9 C 0.62669(14) 0.19233(11) -0.18878(11) 0.0572(5) Uani 1 1 d . . . . .
H9 H 0.612319 0.226633 -0.237243 0.069 Uiso 1 1 calc R U . . .
C10 C 0.56799(14) 0.13824(12) -0.14565(12) 0.0598(5) Uani 1 1 d . . . . .
H10 H 0.513379 0.135562 -0.164283 0.072 Uiso 1 1 calc R U . . .
C11 C 0.58818(13) 0.08819(12) -0.07585(11) 0.0569(4) Uani 1 1 d . . . . .
H11 H 0.547244 0.050915 -0.046530 0.068 Uiso 1 1 calc R U . . .
C12 C 0.66709(12) 0.09089(10) -0.04723(9) 0.0461(4) Uani 1 1 d . . . . .
C13A C 0.7728(3) 0.25807(18) -0.21052(19) 0.0576(11) Uani 0.885(9) 1 d D U P A 1
H13A H 0.808148 0.268294 -0.175668 0.069 Uiso 0.885(9) 1 calc R U P A 1
C14A C 0.7127(3) 0.34036(19) -0.2513(3) 0.0913(12) Uani 0.885(9) 1 d D U P A 1
H14A H 0.754557 0.380604 -0.274661 0.137 Uiso 0.885(9) 1 calc R U P A 1
H14B H 0.660958 0.359564 -0.214317 0.137 Uiso 0.885(9) 1 calc R U P A 1
H14C H 0.684412 0.333043 -0.290654 0.137 Uiso 0.885(9) 1 calc R U P A 1
C15A C 0.8464(3) 0.2239(3) -0.2679(2) 0.0831(11) Uani 0.885(9) 1 d D U P A 1
H15A H 0.883904 0.171580 -0.241691 0.125 Uiso 0.885(9) 1 calc R U P A 1
H15B H 0.889821 0.262139 -0.295277 0.125 Uiso 0.885(9) 1 calc R U P A 1
H15C H 0.813249 0.215587 -0.303997 0.125 Uiso 0.885(9) 1 calc R U P A 1
C13B C 0.748(2) 0.2617(16) -0.2062(12) 0.073(10) Uani 0.115(9) 1 d D U P A 2
H13B H 0.804860 0.254316 -0.181084 0.087 Uiso 0.115(9) 1 calc R U P A 2
C14B C 0.797(3) 0.2581(13) -0.2888(14) 0.086(10) Uani 0.115(9) 1 d D U P A 2
H14D H 0.811474 0.201444 -0.290258 0.129 Uiso 0.115(9) 1 calc R U P A 2
H14E H 0.856500 0.279482 -0.302469 0.129 Uiso 0.115(9) 1 calc R U P A 2
H14F H 0.752380 0.291105 -0.324968 0.129 Uiso 0.115(9) 1 calc R U P A 2
C15B C 0.703(2) 0.3513(13) -0.2156(18) 0.0831(11) Uani 0.115(9) 1 d D U P A 2
H15D H 0.637762 0.362496 -0.229037 0.125 Uiso 0.115(9) 1 calc R U P A 2
H15E H 0.742709 0.385455 -0.255942 0.125 Uiso 0.115(9) 1 calc R U P A 2
H15F H 0.697959 0.363538 -0.167784 0.125 Uiso 0.115(9) 1 calc R U P A 2
C16 C 0.68746(13) 0.03460(11) 0.03085(9) 0.0501(4) Uani 1 1 d . . . . .
H16 H 0.736749 0.054593 0.046054 0.060 Uiso 1 1 calc R U . . .
C17 C 0.73034(19) -0.05231(13) 0.02833(12) 0.0765(6) Uani 1 1 d . . . . .
H17A H 0.683412 -0.073952 0.014006 0.115 Uiso 1 1 calc R U . . .
H17B H 0.746005 -0.086300 0.078512 0.115 Uiso 1 1 calc R U . . .
H17C H 0.789231 -0.052702 -0.009147 0.115 Uiso 1 1 calc R U . . .
C18 C 0.59816(15) 0.03708(14) 0.09084(11) 0.0660(5) Uani 1 1 d . . . . .
H18A H 0.551436 0.011423 0.081126 0.099 Uiso 1 1 calc R U . . .
H18B H 0.569035 0.093889 0.088853 0.099 Uiso 1 1 calc R U . . .
H18C H 0.616450 0.007529 0.141203 0.099 Uiso 1 1 calc R U . . .
C19 C 0.88496(10) 0.24216(9) 0.06980(9) 0.0395(3) Uani 1 1 d . . . . .
C20 C 0.90727(11) 0.32056(10) 0.04217(10) 0.0467(4) Uani 1 1 d . . . . .
C21 C 0.91218(13) 0.35903(11) 0.09424(12) 0.0557(4) Uani 1 1 d . . . . .
H21 H 0.928799 0.411454 0.076292 0.067 Uiso 1 1 calc R U . . .
C22 C 0.89349(13) 0.32284(12) 0.17120(12) 0.0577(5) Uani 1 1 d . . . . .
H22 H 0.897470 0.350101 0.205845 0.069 Uiso 1 1 calc R U . . .
C23 C 0.86893(12) 0.24675(12) 0.19797(10) 0.0517(4) Uani 1 1 d . . . . .
H23 H 0.855329 0.222324 0.251176 0.062 Uiso 1 1 calc R U . . .
C24 C 0.86377(10) 0.20524(10) 0.14822(9) 0.0431(3) Uani 1 1 d . . . . .
C25 C 0.92112(14) 0.36387(11) -0.04184(11) 0.0582(5) Uani 1 1 d . . . . .
H25 H 0.902773 0.330618 -0.068398 0.070 Uiso 1 1 calc R U . . .
C26 C 1.02622(16) 0.37047(16) -0.07187(14) 0.0817(7) Uani 1 1 d . . . . .
H26A H 1.046584 0.401686 -0.045759 0.123 Uiso 1 1 calc R U . . .
H26B H 1.033257 0.398263 -0.126547 0.123 Uiso 1 1 calc R U . . .
H26C H 1.066550 0.315731 -0.062677 0.123 Uiso 1 1 calc R U . . .
C27 C 0.85591(18) 0.44909(15) -0.06103(15) 0.0903(8) Uani 1 1 d . . . . .
H27A H 0.789231 0.444840 -0.037291 0.135 Uiso 1 1 calc R U . . .
H27B H 0.858628 0.471290 -0.116235 0.135 Uiso 1 1 calc R U . . .
H27C H 0.878413 0.485333 -0.041779 0.135 Uiso 1 1 calc R U . . .
C28 C 0.83459(12) 0.12268(11) 0.17856(10) 0.0496(4) Uani 1 1 d . . . . .
H28 H 0.811701 0.113327 0.136421 0.060 Uiso 1 1 calc R U . . .
C29 C 0.91999(15) 0.05477(12) 0.20083(14) 0.0724(6) Uani 1 1 d . . . . .
H29A H 0.970266 0.055052 0.156458 0.109 Uiso 1 1 calc R U . . .
H29B H 0.899040 0.002192 0.219544 0.109 Uiso 1 1 calc R U . . .
H29C H 0.945837 0.063199 0.240887 0.109 Uiso 1 1 calc R U . . .
C30 C 0.75126(14) 0.11878(14) 0.24460(12) 0.0663(5) Uani 1 1 d . . . . .
H30A H 0.773725 0.120719 0.289201 0.099 Uiso 1 1 calc R U . . .
H30B H 0.728023 0.067875 0.256580 0.099 Uiso 1 1 calc R U . . .
H30C H 0.698576 0.165256 0.230386 0.099 Uiso 1 1 calc R U . . .
C31 C 0.68353(11) 0.31279(10) 0.06204(10) 0.0463(4) Uani 1 1 d . . . . .
O1A O 0.48487(16) 0.56381(16) 0.13927(16) 0.0534(6) Uani 0.667(4) 1 d D U P B 1
O2A O 0.6740(3) 0.5783(3) 0.1107(2) 0.0465(10) Uani 0.667(4) 1 d D U P B 1
C32A C 0.5158(2) 0.6350(2) 0.08921(19) 0.0633(10) Uani 0.667(4) 1 d D . P B 1
H32A H 0.462687 0.682899 0.088143 0.076 Uiso 0.667(4) 1 calc R U P B 1
H32B H 0.535651 0.629646 0.037119 0.076 Uiso 0.667(4) 1 calc R U P B 1
C33A C 0.5997(2) 0.64527(18) 0.1175(2) 0.0551(8) Uani 0.667(4) 1 d D . P B 1
H33A H 0.620610 0.697060 0.086565 0.066 Uiso 0.667(4) 1 calc R U P B 1
H33B H 0.581853 0.645754 0.171111 0.066 Uiso 0.667(4) 1 calc R U P B 1
C34A C 0.7580(2) 0.5750(2) 0.1418(2) 0.0628(9) Uani 0.667(4) 1 d D . P B 1
H34A H 0.814716 0.541825 0.118528 0.075 Uiso 0.667(4) 1 calc R U P B 1
H34B H 0.770712 0.630776 0.128436 0.075 Uiso 0.667(4) 1 calc R U P B 1
C35A C 0.7468(7) 0.5405(7) 0.2232(6) 0.0658(19) Uani 0.667(4) 1 d D U P B 1
H35A H 0.806844 0.537534 0.241850 0.079 Uiso 0.667(4) 1 calc R U P B 1
H35B H 0.693328 0.575338 0.247431 0.079 Uiso 0.667(4) 1 calc R U P B 1
C40A C 0.3763(5) 0.4745(3) 0.1781(4) 0.0605(14) Uani 0.667(4) 1 d D U P B 1
H40A H 0.343997 0.498205 0.220155 0.073 Uiso 0.667(4) 1 calc R U P B 1
H40B H 0.327602 0.455171 0.162497 0.073 Uiso 0.667(4) 1 calc R U P B 1
C41A C 0.4168(3) 0.5383(2) 0.1125(2) 0.0671(10) Uani 0.667(4) 1 d D U P B 1
H41A H 0.448740 0.515426 0.069910 0.080 Uiso 0.667(4) 1 calc R U P B 1
H41B H 0.364734 0.584915 0.094561 0.080 Uiso 0.667(4) 1 calc R U P B 1
O1B O 0.4940(3) 0.5393(3) 0.1091(3) 0.0542(12) Uani 0.333(4) 1 d D U P B 2
O2B O 0.6655(9) 0.5765(8) 0.1131(8) 0.102(4) Uani 0.333(4) 1 d D U P B 2
C32B C 0.5406(4) 0.5919(4) 0.0462(4) 0.0641(19) Uani 0.333(4) 1 d D . P B 2
H32C H 0.492975 0.631413 0.014799 0.077 Uiso 0.333(4) 1 calc R U P B 2
H32D H 0.587444 0.560538 0.014325 0.077 Uiso 0.333(4) 1 calc R U P B 2
C33B C 0.5904(5) 0.6344(4) 0.0759(4) 0.0606(18) Uani 0.333(4) 1 d D . P B 2
H33C H 0.617940 0.677386 0.033960 0.073 Uiso 0.333(4) 1 calc R U P B 2
H33D H 0.544458 0.660495 0.112295 0.073 Uiso 0.333(4) 1 calc R U P B 2
C34B C 0.6944(7) 0.6015(4) 0.1703(5) 0.077(2) Uani 0.333(4) 1 d D . P B 2
H34C H 0.726064 0.649159 0.145461 0.093 Uiso 0.333(4) 1 calc R U P B 2
H34D H 0.636880 0.617094 0.205871 0.093 Uiso 0.333(4) 1 calc R U P B 2
C35B C 0.7613(17) 0.5333(13) 0.2118(13) 0.090(7) Uani 0.333(4) 1 d D U P B 2
H35C H 0.822347 0.524025 0.176972 0.108 Uiso 0.333(4) 1 calc R U P B 2
H35D H 0.776389 0.548395 0.253447 0.108 Uiso 0.333(4) 1 calc R U P B 2
C40B C 0.3866(11) 0.4490(7) 0.1682(8) 0.066(3) Uani 0.333(4) 1 d D U P B 2
H40C H 0.343355 0.485727 0.196584 0.080 Uiso 0.333(4) 1 calc R U P B 2
H40D H 0.348123 0.414356 0.160018 0.080 Uiso 0.333(4) 1 calc R U P B 2
C41B C 0.4335(5) 0.4973(5) 0.0937(4) 0.0665(19) Uani 0.333(4) 1 d D U P B 2
H41C H 0.471846 0.460544 0.063568 0.080 Uiso 0.333(4) 1 calc R U P B 2
H41D H 0.383764 0.536549 0.064317 0.080 Uiso 0.333(4) 1 calc R U P B 2
C36 C 0.70615(15) 0.42436(16) 0.32193(13) 0.0733(6) Uani 1 1 d . . . . .
H36A H 0.661056 0.464081 0.346167 0.088 Uiso 1 1 calc R U . . .
H36B H 0.766384 0.406651 0.344606 0.088 Uiso 1 1 calc R U . . .
C37 C 0.66177(15) 0.35278(15) 0.33423(14) 0.0753(6) Uani 1 1 d . . . . .
H37A H 0.705741 0.314016 0.308319 0.090 Uiso 1 1 calc R U . . .
H37B H 0.649272 0.324132 0.389148 0.090 Uiso 1 1 calc R U . . .
C38 C 0.52207(14) 0.32030(12) 0.31316(14) 0.0681(6) Uani 1 1 d . . . . .
H38A H 0.508052 0.290131 0.367541 0.082 Uiso 1 1 calc R U . . .
H38B H 0.560092 0.281198 0.285288 0.082 Uiso 1 1 calc R U . . .
C39 C 0.42960(13) 0.36306(11) 0.28143(12) 0.0579(5) Uani 1 1 d . . . . .
H39A H 0.390202 0.322872 0.285966 0.069 Uiso 1 1 calc R U . . .
H39B H 0.391528 0.401728 0.309752 0.069 Uiso 1 1 calc R U . . .
P2 P 0.29753(3) 0.24548(3) 0.49785(3) 0.04467(11) Uani 1 1 d . . . . .
Na2 Na 0.26249(4) 0.15837(4) 0.26854(4) 0.04795(16) Uani 1 1 d . . . . .
N2 N 0.29716(9) 0.19446(9) 0.36678(9) 0.0507(3) Uani 1 1 d . . . . .
O6 O 0.32077(10) 0.01182(8) 0.33036(8) 0.0621(3) Uani 1 1 d . . . . .
O7 O 0.43488(8) 0.11523(7) 0.22530(7) 0.0487(3) Uani 1 1 d . . . . .
O8 O 0.33537(9) 0.27397(8) 0.17273(9) 0.0655(4) Uani 1 1 d . . . . .
O9 O 0.17200(10) 0.23300(9) 0.15605(8) 0.0674(4) Uani 1 1 d . . . . .
O10 O 0.18670(9) 0.06768(8) 0.23078(8) 0.0610(3) Uani 1 1 d . . . . .
C42 C 0.17690(10) 0.30181(9) 0.52277(9) 0.0374(3) Uani 1 1 d . . . . .
C43 C 0.17438(11) 0.34453(9) 0.57503(9) 0.0405(3) Uani 1 1 d . . . . .
C44 C 0.08886(12) 0.39003(10) 0.60174(10) 0.0474(4) Uani 1 1 d . . . . .
H44 H 0.089579 0.418722 0.636130 0.057 Uiso 1 1 calc R U . . .
C45 C 0.00277(11) 0.39425(10) 0.57912(11) 0.0503(4) Uani 1 1 d . . . . .
H45 H -0.055438 0.425999 0.597062 0.060 Uiso 1 1 calc R U . . .
C46 C 0.00319(11) 0.35141(10) 0.52998(10) 0.0444(4) Uani 1 1 d . . . . .
H46 H -0.056061 0.353096 0.515092 0.053 Uiso 1 1 calc R U . . .
C47 C 0.08796(10) 0.30543(9) 0.50120(9) 0.0380(3) Uani 1 1 d . . . . .
C48 C 0.26394(11) 0.33908(10) 0.60547(9) 0.0431(3) Uani 1 1 d . . . . .
C49 C 0.28354(14) 0.27969(11) 0.67389(10) 0.0539(4) Uani 1 1 d . . . . .
C50 C 0.36516(16) 0.27739(13) 0.70326(12) 0.0654(6) Uani 1 1 d . . . . .
H50 H 0.378947 0.237858 0.749804 0.078 Uiso 1 1 calc R U . . .
C51 C 0.42524(14) 0.33112(14) 0.66601(13) 0.0684(6) Uani 1 1 d . . . . .
H51 H 0.479707 0.329464 0.687250 0.082 Uiso 1 1 calc R U . . .
C52 C 0.40751(13) 0.38746(13) 0.59814(12) 0.0608(5) Uani 1 1 d . . . . .
H52 H 0.450994 0.423572 0.572356 0.073 Uiso 1 1 calc R U . . .
C53 C 0.32715(11) 0.39308(10) 0.56599(10) 0.0473(4) Uani 1 1 d . . . . .
C54 C 0.21795(18) 0.21968(12) 0.71620(12) 0.0704(6) Uani 1 1 d . . . . .
H54 H 0.170077 0.225934 0.682711 0.084 Uiso 1 1 calc R U . . .
C55 C 0.2737(3) 0.13162(14) 0.73282(16) 0.1035(10) Uani 1 1 d . . . . .
H55A H 0.306576 0.120453 0.685018 0.155 Uiso 1 1 calc R U . . .
H55B H 0.228596 0.094378 0.758629 0.155 Uiso 1 1 calc R U . . .
H55C H 0.321522 0.123602 0.765470 0.155 Uiso 1 1 calc R U . . .
C56 C 0.1616(2) 0.23845(16) 0.78870(14) 0.0941(8) Uani 1 1 d . . . . .
H56A H 0.206594 0.231708 0.823271 0.141 Uiso 1 1 calc R U . . .
H56B H 0.116518 0.201001 0.813257 0.141 Uiso 1 1 calc R U . . .
H56C H 0.125445 0.294730 0.776242 0.141 Uiso 1 1 calc R U . . .
C57 C 0.30873(13) 0.45462(11) 0.49057(10) 0.0517(4) Uani 1 1 d . . . . .
H57 H 0.268459 0.432998 0.467856 0.062 Uiso 1 1 calc R U . . .
C58 C 0.25163(19) 0.53589(13) 0.50020(13) 0.0787(6) Uani 1 1 d . . . . .
H58A H 0.191260 0.527722 0.534873 0.118 Uiso 1 1 calc R U . . .
H58B H 0.236933 0.572930 0.450731 0.118 Uiso 1 1 calc R U . . .
H58C H 0.289783 0.559575 0.521234 0.118 Uiso 1 1 calc R U . . .
C59 C 0.40077(17) 0.46684(17) 0.43449(14) 0.0816(7) Uani 1 1 d . . . . .
H59A H 0.438691 0.493882 0.452222 0.122 Uiso 1 1 calc R U . . .
H59B H 0.384167 0.500761 0.384556 0.122 Uiso 1 1 calc R U . . .
H59C H 0.438784 0.413760 0.430554 0.122 Uiso 1 1 calc R U . . .
C60 C 0.07721(10) 0.26217(9) 0.44842(9) 0.0387(3) Uani 1 1 d . . . . .
C61 C 0.07733(10) 0.17797(10) 0.47516(10) 0.0427(3) Uani 1 1 d . . . . .
C62 C 0.06419(11) 0.13966(11) 0.42535(11) 0.0504(4) Uani 1 1 d . . . . .
H62 H 0.064071 0.082844 0.442633 0.060 Uiso 1 1 calc R U . . .
C63 C 0.05146(12) 0.18242(12) 0.35196(11) 0.0535(4) Uani 1 1 d . . . . .
H63 H 0.043050 0.155086 0.318829 0.064 Uiso 1 1 calc R U . . .
C64 C 0.05081(11) 0.26500(11) 0.32602(10) 0.0508(4) Uani 1 1 d . . . . .
H64 H 0.042178 0.294028 0.274946 0.061 Uiso 1 1 calc R U . . .
C65 C 0.06262(10) 0.30654(10) 0.37354(9) 0.0430(3) Uani 1 1 d . . . . .
C66 C 0.08886(12) 0.12946(10) 0.55604(10) 0.0498(4) Uani 1 1 d . . . . .
H66 H 0.109738 0.164072 0.579742 0.060 Uiso 1 1 calc R U . . .
C67 C -0.00805(16) 0.10872(15) 0.60109(13) 0.0805(7) Uani 1 1 d . . . . .
H67A H -0.055983 0.159186 0.599292 0.121 Uiso 1 1 calc R U . . .
H67B H -0.000173 0.078952 0.654000 0.121 Uiso 1 1 calc R U . . .
H67C H -0.029950 0.074772 0.578773 0.121 Uiso 1 1 calc R U . . .
C68 C 0.16505(17) 0.05196(13) 0.56084(14) 0.0772(6) Uani 1 1 d . . . . .
H68A H 0.142860 0.014548 0.542837 0.116 Uiso 1 1 calc R U . . .
H68B H 0.175899 0.025847 0.613669 0.116 Uiso 1 1 calc R U . . .
H68C H 0.225524 0.065505 0.529121 0.116 Uiso 1 1 calc R U . . .
C69 C 0.06319(12) 0.39738(10) 0.34379(10) 0.0482(4) Uani 1 1 d . . . . .
H69 H 0.033281 0.421046 0.386801 0.058 Uiso 1 1 calc R U . . .
C70 C 0.16661(13) 0.41220(12) 0.32014(12) 0.0618(5) Uani 1 1 d . . . . .
H70A H 0.201922 0.386297 0.363504 0.093 Uiso 1 1 calc R U . . .
H70B H 0.165645 0.470977 0.303217 0.093 Uiso 1 1 calc R U . . .
H70C H 0.198647 0.388851 0.278506 0.093 Uiso 1 1 calc R U . . .
C71 C 0.00483(15) 0.44294(13) 0.27913(12) 0.0668(5) Uani 1 1 d . . . . .
H71A H 0.035583 0.424698 0.234285 0.100 Uiso 1 1 calc R U . . .
H71B H 0.002200 0.501627 0.266941 0.100 Uiso 1 1 calc R U . . .
H71C H -0.060857 0.431828 0.294528 0.100 Uiso 1 1 calc R U . . .
C72 C 0.28766(10) 0.21677(10) 0.41954(10) 0.0419(3) Uani 1 1 d . . . . .
C73 C 0.41865(15) -0.01655(12) 0.30378(13) 0.0666(5) Uani 1 1 d . . . . .
H73A H 0.423526 -0.032532 0.257316 0.080 Uiso 1 1 calc R U . . .
H73B H 0.446634 -0.064725 0.342915 0.080 Uiso 1 1 calc R U . . .
C74 C 0.47193(14) 0.05106(12) 0.28688(11) 0.0610(5) Uani 1 1 d . . . . .
H74A H 0.462216 0.070486 0.332034 0.073 Uiso 1 1 calc R U . . .
H74B H 0.541960 0.031826 0.272957 0.073 Uiso 1 1 calc R U . . .
C75 C 0.47997(12) 0.18377(12) 0.20376(12) 0.0564(4) Uani 1 1 d . . . . .
H75A H 0.549757 0.167883 0.186160 0.068 Uiso 1 1 calc R U . . .
H75B H 0.472816 0.204417 0.247849 0.068 Uiso 1 1 calc R U . . .
C76 C 0.43380(13) 0.24818(12) 0.14188(13) 0.0631(5) Uani 1 1 d . . . . .
H76A H 0.467825 0.294722 0.122781 0.076 Uiso 1 1 calc R U . . .
H76B H 0.436305 0.226541 0.099206 0.076 Uiso 1 1 calc R U . . .
C77A C 0.2765(2) 0.32622(19) 0.1198(2) 0.0698(9) Uani 0.849(7) 1 d D U P C 1
H77A H 0.315549 0.359929 0.076869 0.084 Uiso 0.849(7) 1 calc R U P C 1
H77B H 0.225794 0.363175 0.143847 0.084 Uiso 0.849(7) 1 calc R U P C 1
C78A C 0.2305(3) 0.27719(19) 0.09114(17) 0.0680(9) Uani 0.849(7) 1 d D . P C 1
H78A H 0.190110 0.313477 0.052367 0.082 Uiso 0.849(7) 1 calc R U P C 1
H78B H 0.280529 0.238991 0.068104 0.082 Uiso 0.849(7) 1 calc R U P C 1
C77B C 0.2857(10) 0.2997(10) 0.0894(9) 0.053(4) Uani 0.151(7) 1 d D U P C 2
H77C H 0.306165 0.348790 0.051344 0.064 Uiso 0.151(7) 1 calc R U P C 2
H77D H 0.302615 0.254089 0.066632 0.064 Uiso 0.151(7) 1 calc R U P C 2
C78B C 0.1800(10) 0.3161(12) 0.1203(10) 0.076(6) Uani 0.151(7) 1 d D . P C 2
H78C H 0.165674 0.347994 0.157133 0.092 Uiso 0.151(7) 1 calc R U P C 2
H78D H 0.139195 0.343174 0.079756 0.092 Uiso 0.151(7) 1 calc R U P C 2
C79 C 0.12580(15) 0.18257(14) 0.13594(13) 0.0702(6) Uani 1 1 d . . . . .
H79A H 0.120989 0.204147 0.081072 0.084 Uiso 1 1 calc R U . . .
H79B H 0.059459 0.183958 0.164439 0.084 Uiso 1 1 calc R U . . .
C80 C 0.17932(15) 0.09751(15) 0.15267(13) 0.0707(6) Uani 1 1 d . . . . .
H80A H 0.144953 0.063515 0.139225 0.085 Uiso 1 1 calc R U . . .
H80B H 0.244600 0.095127 0.122244 0.085 Uiso 1 1 calc R U . . .
C81 C 0.22868(18) -0.01673(13) 0.25400(16) 0.0782(6) Uani 1 1 d . . . . .
H81A H 0.286976 -0.028913 0.217615 0.094 Uiso 1 1 calc R U . . .
H81B H 0.182078 -0.049856 0.255332 0.094 Uiso 1 1 calc R U . . .
C82 C 0.25471(18) -0.03670(13) 0.33003(15) 0.0771(6) Uani 1 1 d . . . . .
H82A H 0.195509 -0.027064 0.366488 0.092 Uiso 1 1 calc R U . . .
H82B H 0.284775 -0.095182 0.346719 0.092 Uiso 1 1 calc R U . . .
C90 C 0.62784(16) 0.16094(12) 0.49215(13) 0.0672(5) Uani 1 1 d . . . . .
C91 C 0.58946(15) 0.21578(12) 0.53387(12) 0.0629(5) Uani 1 1 d . . . . .
H91 H 0.522304 0.224205 0.552691 0.076 Uiso 1 1 calc R U . . .
C92 C 0.64710(15) 0.25833(12) 0.54854(12) 0.0633(5) Uani 1 1 d . . . . .
H92 H 0.619507 0.295345 0.577743 0.076 Uiso 1 1 calc R U . . .
C93 C 0.74462(15) 0.24767(12) 0.52118(12) 0.0662(5) Uani 1 1 d . . . . .
H93 H 0.784186 0.277082 0.531502 0.079 Uiso 1 1 calc R U . . .
C94 C 0.78418(16) 0.19403(14) 0.47877(13) 0.0749(6) Uani 1 1 d . . . . .
H94 H 0.851231 0.186480 0.459487 0.090 Uiso 1 1 calc R U . . .
C95 C 0.72668(17) 0.15162(13) 0.46445(13) 0.0744(6) Uani 1 1 d . . . . .
H95 H 0.754649 0.114943 0.434950 0.089 Uiso 1 1 calc R U . . .
C96 C 0.5653(2) 0.11274(15) 0.47732(18) 0.0976(9) Uani 1 1 d . . . . .
H96A H 0.604919 0.077331 0.447017 0.146 Uiso 1 1 calc R U . . .
H96B H 0.536291 0.079295 0.525780 0.146 Uiso 1 1 calc R U . . .
H96C H 0.514086 0.150307 0.449547 0.146 Uiso 1 1 calc R U . . .

loop_
_atom_site_aniso_label
_atom_site_aniso_U_11
_atom_site_aniso_U_22
_atom_site_aniso_U_33
_atom_site_aniso_U_23
_atom_site_aniso_U_13
_atom_site_aniso_U_12
P1 0.0406(2) 0.0574(3) 0.0540(3) -0.0256(2) -0.00549(18) -0.01022(18)
Na1 0.0513(3) 0.0536(4) 0.0456(4) -0.0166(3) 0.0004(3) -0.0195(3)
N1 0.0437(7) 0.0737(11) 0.0872(13) -0.0451(10) -0.0076(8) -0.0051(7)
O3 0.0566(7) 0.0622(8) 0.0616(8) -0.0205(7) -0.0044(6) -0.0180(6)
O4 0.0503(6) 0.0584(7) 0.0555(8) -0.0079(6) -0.0048(6) -0.0142(6)
O5 0.0517(7) 0.0673(8) 0.0602(8) -0.0167(7) 0.0018(6) -0.0246(6)
C1 0.0416(7) 0.0404(8) 0.0326(8) -0.0078(6) 0.0004(6) -0.0156(6)
C2 0.0455(8) 0.0415(8) 0.0323(8) -0.0074(6) -0.0011(6) -0.0173(6)
C3 0.0520(9) 0.0466(9) 0.0399(9) -0.0165(7) 0.0032(7) -0.0165(7)
C4 0.0432(8) 0.0519(9) 0.0496(10) -0.0181(8) 0.0035(7) -0.0105(7)
C5 0.0412(8) 0.0508(9) 0.0462(9) -0.0138(7) -0.0027(7) -0.0144(7)
C6 0.0416(7) 0.0395(8) 0.0348(8) -0.0076(6) -0.0019(6) -0.0146(6)
C7 0.0479(8) 0.0463(8) 0.0345(8) -0.0134(7) -0.0039(6) -0.0144(7)
C8 0.0634(10) 0.0461(9) 0.0362(9) -0.0102(7) -0.0077(8) -0.0147(8)
C9 0.0729(12) 0.0545(10) 0.0449(10) -0.0114(8) -0.0222(9) -0.0059(9)
C10 0.0580(10) 0.0700(12) 0.0587(12) -0.0205(10) -0.0179(9) -0.0149(9)
C11 0.0565(10) 0.0691(12) 0.0511(11) -0.0138(9) -0.0071(8) -0.0284(9)
C12 0.0511(9) 0.0524(9) 0.0386(9) -0.0137(7) -0.0047(7) -0.0180(7)
C13A 0.081(3) 0.0499(14) 0.0399(15) 0.0006(12) -0.0076(13) -0.0297(13)
C14A 0.138(3) 0.0589(16) 0.065(2) 0.0079(15) -0.018(2) -0.0317(17)
C15A 0.109(3) 0.077(2) 0.0619(18) -0.0191(17) 0.0200(17) -0.046(2)
C13B 0.043(11) 0.15(2) 0.054(13) -0.081(15) -0.015(9) 0.004(11)
C14B 0.13(2) 0.030(10) 0.074(16) -0.019(10) 0.026(15) -0.005(11)
C15B 0.109(3) 0.077(2) 0.0619(18) -0.0191(17) 0.0200(17) -0.046(2)
C16 0.0591(9) 0.0581(10) 0.0363(9) -0.0077(8) -0.0046(7) -0.0274(8)
C17 0.1044(17) 0.0670(13) 0.0438(11) -0.0066(10) -0.0090(11) -0.0062(12)
C18 0.0741(12) 0.0807(14) 0.0442(11) -0.0148(10) 0.0041(9) -0.0328(11)
C19 0.0356(7) 0.0419(8) 0.0417(9) -0.0111(7) -0.0058(6) -0.0100(6)
C20 0.0449(8) 0.0433(8) 0.0527(10) -0.0115(7) -0.0081(7) -0.0128(7)
C21 0.0537(9) 0.0478(9) 0.0751(14) -0.0253(9) -0.0140(9) -0.0128(8)
C22 0.0513(9) 0.0683(12) 0.0667(13) -0.0377(10) -0.0122(9) -0.0075(9)
C23 0.0473(9) 0.0671(11) 0.0441(10) -0.0229(9) -0.0046(7) -0.0099(8)
C24 0.0363(7) 0.0520(9) 0.0405(9) -0.0128(7) -0.0032(6) -0.0106(6)
C25 0.0702(11) 0.0483(10) 0.0543(11) -0.0028(8) -0.0095(9) -0.0247(9)
C26 0.0705(13) 0.0907(16) 0.0651(14) -0.0037(12) 0.0037(11) -0.0200(12)
C27 0.0800(15) 0.0729(15) 0.0843(18) 0.0159(13) -0.0088(13) -0.0108(12)
C28 0.0515(9) 0.0583(10) 0.0387(9) -0.0089(8) -0.0019(7) -0.0215(8)
C29 0.0629(11) 0.0547(11) 0.0841(16) -0.0045(11) 0.0010(11) -0.0158(9)
C30 0.0530(10) 0.0790(14) 0.0549(12) -0.0039(10) 0.0026(9) -0.0220(9)
C31 0.0383(7) 0.0515(9) 0.0499(10) -0.0173(8) -0.0037(7) -0.0094(7)
O1A 0.0486(11) 0.0540(14) 0.0558(15) -0.0020(10) -0.0136(10) -0.0204(10)
O2A 0.0464(17) 0.050(2) 0.0449(19) -0.0141(18) 0.0023(14) -0.0210(17)
C32A 0.066(2) 0.0589(18) 0.058(2) 0.0109(15) -0.0191(16) -0.0302(15)
C33A 0.0511(15) 0.0458(15) 0.064(2) -0.0038(15) -0.0094(15) -0.0174(12)
C34A 0.0382(14) 0.0526(17) 0.094(3) -0.0151(18) -0.0054(16) -0.0154(12)
C35A 0.049(2) 0.059(4) 0.103(4) -0.034(3) -0.026(2) -0.009(2)
C40A 0.049(2) 0.056(3) 0.078(3) -0.007(2) -0.020(2) -0.021(2)
C41A 0.063(2) 0.067(2) 0.074(2) -0.0034(18) -0.0264(17) -0.0259(18)
O1B 0.048(2) 0.052(3) 0.058(3) -0.011(2) -0.001(2) -0.0142(18)
O2B 0.087(8) 0.085(9) 0.114(9) -0.013(7) -0.015(7) -0.003(6)
C32B 0.055(3) 0.062(4) 0.056(4) 0.005(3) -0.005(3) -0.011(3)
C33B 0.060(4) 0.049(3) 0.059(4) -0.004(3) 0.006(3) -0.015(3)
C34B 0.097(6) 0.066(4) 0.079(5) -0.029(4) -0.007(4) -0.028(4)
C35B 0.093(12) 0.051(7) 0.129(14) -0.002(10) -0.051(10) -0.020(7)
C40B 0.051(4) 0.067(7) 0.076(6) -0.015(5) 0.001(4) -0.020(5)
C41B 0.053(3) 0.076(5) 0.071(5) -0.015(4) -0.014(3) -0.020(3)
C36 0.0573(11) 0.1068(18) 0.0599(13) -0.0236(12) -0.0141(10) -0.0191(11)
C37 0.0548(11) 0.0850(15) 0.0682(14) 0.0086(11) -0.0186(10) -0.0157(10)
C38 0.0556(10) 0.0524(11) 0.0868(16) -0.0075(10) 0.0002(10) -0.0204(9)
C39 0.0497(9) 0.0522(10) 0.0664(13) -0.0129(9) 0.0053(8) -0.0184(8)
P2 0.03736(19) 0.0522(2) 0.0473(2) -0.0222(2) -0.00568(17) -0.00377(17)
Na2 0.0448(3) 0.0544(4) 0.0500(4) -0.0212(3) -0.0019(3) -0.0155(3)
N2 0.0418(7) 0.0615(9) 0.0528(9) -0.0261(7) 0.0012(6) -0.0117(6)
O6 0.0650(8) 0.0561(7) 0.0600(8) -0.0121(6) -0.0020(6) -0.0155(6)
O7 0.0439(6) 0.0524(7) 0.0498(7) -0.0147(5) -0.0040(5) -0.0121(5)
O8 0.0483(7) 0.0582(8) 0.0834(10) -0.0086(7) -0.0084(7) -0.0161(6)
O9 0.0644(8) 0.0791(9) 0.0672(9) -0.0162(7) -0.0172(7) -0.0292(7)
O10 0.0599(7) 0.0617(8) 0.0698(9) -0.0315(7) -0.0043(6) -0.0144(6)
C42 0.0400(7) 0.0345(7) 0.0353(8) -0.0067(6) -0.0031(6) -0.0096(6)
C43 0.0430(7) 0.0379(8) 0.0387(8) -0.0094(6) -0.0019(6) -0.0107(6)
C44 0.0509(9) 0.0455(9) 0.0477(10) -0.0207(8) 0.0001(7) -0.0100(7)
C45 0.0409(8) 0.0484(9) 0.0589(11) -0.0216(8) 0.0038(7) -0.0057(7)
C46 0.0364(7) 0.0441(8) 0.0497(10) -0.0117(7) -0.0019(7) -0.0094(6)
C47 0.0372(7) 0.0359(7) 0.0374(8) -0.0073(6) -0.0007(6) -0.0101(6)
C48 0.0457(8) 0.0442(8) 0.0416(9) -0.0181(7) -0.0060(7) -0.0053(7)
C49 0.0670(11) 0.0464(9) 0.0478(10) -0.0179(8) -0.0142(8) 0.0007(8)
C50 0.0755(13) 0.0643(12) 0.0574(12) -0.0273(10) -0.0281(10) 0.0135(10)
C51 0.0525(10) 0.0888(15) 0.0749(15) -0.0442(13) -0.0241(10) 0.0071(11)
C52 0.0471(9) 0.0775(13) 0.0686(13) -0.0363(11) -0.0065(9) -0.0128(9)
C53 0.0435(8) 0.0529(9) 0.0516(10) -0.0249(8) -0.0053(7) -0.0084(7)
C54 0.1071(17) 0.0532(11) 0.0486(12) -0.0048(9) -0.0158(11) -0.0213(11)
C55 0.176(3) 0.0518(13) 0.0789(18) -0.0063(12) -0.0373(19) -0.0168(16)
C56 0.128(2) 0.0843(17) 0.0612(15) -0.0104(13) 0.0100(14) -0.0407(16)
C57 0.0560(9) 0.0568(10) 0.0470(10) -0.0147(8) -0.0024(8) -0.0245(8)
C58 0.1026(17) 0.0593(12) 0.0613(14) -0.0102(10) -0.0149(12) -0.0001(12)
C59 0.0734(13) 0.1032(18) 0.0700(15) -0.0236(13) 0.0123(11) -0.0427(13)
C60 0.0315(6) 0.0420(8) 0.0418(8) -0.0123(7) -0.0008(6) -0.0094(6)
C61 0.0350(7) 0.0431(8) 0.0488(9) -0.0148(7) 0.0016(6) -0.0104(6)
C62 0.0449(8) 0.0493(9) 0.0609(11) -0.0229(9) 0.0018(8) -0.0154(7)
C63 0.0465(9) 0.0643(11) 0.0584(12) -0.0294(9) -0.0032(8) -0.0146(8)
C64 0.0430(8) 0.0646(11) 0.0460(10) -0.0182(8) -0.0044(7) -0.0115(8)
C65 0.0332(7) 0.0499(9) 0.0443(9) -0.0131(7) -0.0027(6) -0.0086(6)
C66 0.0537(9) 0.0398(8) 0.0517(10) -0.0077(7) -0.0053(8) -0.0113(7)
C67 0.0724(13) 0.0892(16) 0.0545(13) 0.0013(11) 0.0104(10) -0.0184(12)
C68 0.0781(14) 0.0576(12) 0.0726(15) -0.0021(11) -0.0081(11) 0.0027(10)
C69 0.0459(8) 0.0490(9) 0.0435(9) -0.0067(7) -0.0041(7) -0.0097(7)
C70 0.0518(10) 0.0533(10) 0.0705(13) -0.0033(9) -0.0048(9) -0.0169(8)
C71 0.0614(11) 0.0654(12) 0.0612(13) -0.0001(10) -0.0151(9) -0.0097(9)
C72 0.0342(7) 0.0440(8) 0.0468(9) -0.0146(7) 0.0012(6) -0.0106(6)
C73 0.0721(12) 0.0524(11) 0.0638(13) -0.0100(10) -0.0061(10) -0.0046(9)
C74 0.0530(10) 0.0693(12) 0.0538(11) -0.0162(10) -0.0055(8) -0.0039(9)
C75 0.0396(8) 0.0671(11) 0.0675(12) -0.0252(10) -0.0006(8) -0.0179(8)
C76 0.0496(9) 0.0605(11) 0.0754(14) -0.0131(10) 0.0011(9) -0.0221(8)
C77A 0.0658(16) 0.0526(16) 0.086(2) -0.0055(15) -0.0184(16) -0.0165(12)
C78A 0.0648(18) 0.0725(18) 0.0618(17) -0.0049(13) -0.0155(14) -0.0190(15)
C77B 0.057(8) 0.051(8) 0.052(8) -0.011(6) -0.011(6) -0.015(6)
C78B 0.064(10) 0.093(13) 0.068(11) 0.007(9) -0.027(8) -0.033(9)
C79 0.0587(11) 0.0972(17) 0.0694(14) -0.0319(12) -0.0159(10) -0.0251(11)
C80 0.0663(12) 0.0976(17) 0.0671(14) -0.0439(13) -0.0049(10) -0.0268(12)
C81 0.0813(14) 0.0625(13) 0.103(2) -0.0351(13) -0.0072(13) -0.0258(11)
C82 0.0879(15) 0.0533(12) 0.0835(17) -0.0072(11) -0.0029(13) -0.0283(11)
C90 0.0801(14) 0.0487(11) 0.0653(13) -0.0098(9) -0.0188(11) -0.0014(10)
C91 0.0606(11) 0.0513(10) 0.0640(13) -0.0079(9) -0.0028(9) -0.0058(9)
C92 0.0653(11) 0.0514(10) 0.0647(13) -0.0133(9) -0.0064(10) -0.0040(9)
C93 0.0624(11) 0.0576(11) 0.0661(13) -0.0018(10) -0.0157(10) -0.0064(9)
C94 0.0584(11) 0.0759(14) 0.0651(14) -0.0041(11) -0.0063(10) 0.0067(11)
C95 0.0797(14) 0.0613(13) 0.0678(14) -0.0217(11) -0.0119(11) 0.0166(11)
C96 0.119(2) 0.0628(14) 0.118(2) -0.0238(15) -0.0415(18) -0.0121(14)

loop_
_atom_type_symbol
_atom_type_description
_atom_type_scat_dispersion_real
_atom_type_scat_dispersion_imag
_atom_type_scat_source
C C 0.0033 0.0016 'International Tables Vol C Tables 4.2.6.8 and 6.1.1.4'
H H 0.0000 0.0000 'International Tables Vol C Tables 4.2.6.8 and 6.1.1.4'
N N 0.0061 0.0033 'International Tables Vol C Tables 4.2.6.8 and 6.1.1.4'
O O 0.0106 0.0060 'International Tables Vol C Tables 4.2.6.8 and 6.1.1.4'
P P 0.1023 0.0942 'International Tables Vol C Tables 4.2.6.8 and 6.1.1.4'
Na Na 0.0362 0.0249 'International Tables Vol C Tables 4.2.6.8 and 6.1.1.4'

loop_
_geom_angle_atom_site_label_1
_geom_angle_atom_site_label_2
_geom_angle_atom_site_label_3
_geom_angle
_geom_angle_site_symmetry_1
_geom_angle_site_symmetry_3
_geom_angle_publ_flag
C31 P1 C1 106.85(7) . . ?
O1B Na1 N1 99.55(16) . . ?
O1B Na1 O4 117.73(13) . . ?
N1 Na1 O4 116.25(7) . . ?
O1B Na1 O3 132.16(15) . . ?
N1 Na1 O3 119.88(6) . . ?
O4 Na1 O3 69.71(5) . . ?
O1B Na1 O2B 70.7(3) . . ?
N1 Na1 O2B 112.3(4) . . ?
O4 Na1 O2B 127.5(3) . . ?
O3 Na1 O2B 69.9(3) . . ?
N1 Na1 O1A 118.56(9) . . ?
O4 Na1 O1A 105.91(8) . . ?
O3 Na1 O1A 115.46(8) . . ?
O1B Na1 O5 64.51(12) . . ?
N1 Na1 O5 88.51(6) . . ?
O4 Na1 O5 67.30(6) . . ?
O3 Na1 O5 135.82(6) . . ?
O2B Na1 O5 133.1(3) . . ?
O1A Na1 O5 68.45(7) . . ?
N1 Na1 O2A 111.20(11) . . ?
O4 Na1 O2A 127.77(10) . . ?
O3 Na1 O2A 68.65(9) . . ?
O1A Na1 O2A 66.89(11) . . ?
O5 Na1 O2A 135.31(11) . . ?
O1B Na1 C32B 26.41(15) . . ?
N1 Na1 C32B 93.43(16) . . ?
O4 Na1 C32B 140.72(14) . . ?
O3 Na1 C32B 118.59(14) . . ?
O2B Na1 C32B 49.3(3) . . ?
O5 Na1 C32B 89.80(12) . . ?
O1B Na1 C41B 25.45(17) . . ?
N1 Na1 C41B 82.41(18) . . ?
O4 Na1 C41B 110.02(14) . . ?
O3 Na1 C41B 156.07(18) . . ?
O2B Na1 C41B 94.6(3) . . ?
O5 Na1 C41B 45.19(14) . . ?
C32B Na1 C41B 46.00(18) . . ?
O1B Na1 C37 141.46(15) . . ?
N1 Na1 C37 110.16(8) . . ?
O4 Na1 C37 25.97(5) . . ?
O3 Na1 C37 48.68(6) . . ?
O2B Na1 C37 116.8(3) . . ?
O1A Na1 C37 125.88(9) . . ?
O5 Na1 C37 91.65(6) . . ?
O2A Na1 C37 115.95(10) . . ?
C32B Na1 C37 156.40(16) . . ?
C41B Na1 C37 135.78(14) . . ?
C31 N1 Na1 172.07(16) . . ?
C35B O3 C36 122.3(10) . . ?
C36 O3 C35A 113.2(4) . . ?
C35B O3 Na1 114.3(7) . . ?
C36 O3 Na1 113.38(11) . . ?
C35A O3 Na1 115.7(3) . . ?
C37 O4 C38 113.75(15) . . ?
C37 O4 Na1 106.73(12) . . ?
C38 O4 Na1 108.83(13) . . ?
C40B O5 C39 117.4(5) . . ?
C39 O5 C40A 110.8(3) . . ?
C40B O5 Na1 120.0(5) . . ?
C39 O5 Na1 114.81(11) . . ?
C40A O5 Na1 112.3(2) . . ?
C6 C1 C2 117.36(14) . . ?
C6 C1 P1 129.08(12) . . ?
C2 C1 P1 113.50(11) . . ?
C3 C2 C1 120.99(14) . . ?
C3 C2 C7 118.86(14) . . ?
C1 C2 C7 120.15(13) . . ?
C4 C3 C2 120.99(15) . . ?
C5 C4 C3 118.44(15) . . ?
C4 C5 C6 122.67(15) . . ?
C5 C6 C1 119.52(14) . . ?
C5 C6 C19 117.97(13) . . ?
C1 C6 C19 122.51(13) . . ?
C8 C7 C12 120.34(14) . . ?
C8 C7 C2 120.31(15) . . ?
C12 C7 C2 119.34(14) . . ?
C13B C8 C9 113.3(12) . . ?
C13B C8 C7 127.6(11) . . ?
C9 C8 C7 118.50(17) . . ?
C9 C8 C13A 121.3(2) . . ?
C7 C8 C13A 120.2(2) . . ?
C10 C9 C8 121.07(17) . . ?
C11 C10 C9 120.04(16) . . ?
C10 C11 C12 121.22(18) . . ?
C11 C12 C7 118.81(16) . . ?
C11 C12 C16 119.99(16) . . ?
C7 C12 C16 121.19(14) . . ?
C15A C13A C8 111.4(3) . . ?
C15A C13A C14A 109.9(3) . . ?
C8 C13A C14A 110.8(3) . . ?
C8 C13B C15B 126(2) . . ?
C8 C13B C14B 115.8(18) . . ?
C15B C13B C14B 104.7(17) . . ?
C18 C16 C17 110.91(17) . . ?
C18 C16 C12 112.08(16) . . ?
C17 C16 C12 111.35(15) . . ?
C24 C19 C20 120.66(14) . . ?
C24 C19 C6 119.35(14) . . ?
C20 C19 C6 119.96(14) . . ?
C21 C20 C19 118.46(17) . . ?
C21 C20 C25 120.44(16) . . ?
C19 C20 C25 121.04(15) . . ?
C22 C21 C20 121.42(17) . . ?
C21 C22 C23 119.82(16) . . ?
C22 C23 C24 121.08(17) . . ?
C23 C24 C19 118.51(15) . . ?
C23 C24 C28 120.34(15) . . ?
C19 C24 C28 121.14(14) . . ?
C20 C25 C26 111.19(16) . . ?
C20 C25 C27 111.97(18) . . ?
C26 C25 C27 110.10(18) . . ?
C24 C28 C29 111.41(14) . . ?
C24 C28 C30 112.62(16) . . ?
C29 C28 C30 110.66(16) . . ?
N1 C31 P1 165.50(14) . . ?
C32A O1A C41A 113.8(2) . . ?
C32A O1A Na1 114.59(19) . . ?
C41A O1A Na1 107.0(2) . . ?
C33A O2A C34A 113.3(3) . . ?
C33A O2A Na1 111.0(3) . . ?
C34A O2A Na1 109.2(3) . . ?
O1A C32A C33A 107.5(2) . . ?
O2A C33A C32A 106.1(3) . . ?
C35A C34A O2A 112.7(5) . . ?
O3 C35A C34A 109.0(7) . . ?
O5 C40A C41A 109.9(4) . . ?
O1A C41A C40A 106.5(4) . . ?
C32B O1B C41B 116.5(6) . . ?
C32B O1B Na1 106.3(3) . . ?
C41B O1B Na1 109.6(4) . . ?
C33B O2B C34B 113.6(11) . . ?
C33B O2B Na1 109.4(7) . . ?
C34B O2B Na1 109.3(8) . . ?
O1B C32B C33B 106.7(6) . . ?
O1B C32B Na1 47.3(3) . . ?
C33B C32B Na1 83.1(3) . . ?
O2B C33B C32B 108.4(7) . . ?
C35B C34B O2B 108.7(12) . . ?
O3 C35B C34B 114.1(16) . . ?
O5 C40B C41B 106.1(10) . . ?
O1B C41B C40B 107.9(8) . . ?
O1B C41B Na1 45.0(3) . . ?
C40B C41B Na1 84.8(7) . . ?
O3 C36 C37 107.83(18) . . ?
O4 C37 C36 107.41(17) . . ?
O4 C37 Na1 47.30(9) . . ?
C36 C37 Na1 82.28(12) . . ?
O4 C38 C39 106.35(15) . . ?
O5 C39 C38 107.55(15) . . ?
C72 P2 C42 104.00(7) . . ?
N2 Na2 O7 91.55(5) . . ?
N2 Na2 O6 91.30(6) . . ?
O7 Na2 O6 68.34(6) . . ?
N2 Na2 O10 147.58(6) . . ?
O7 Na2 O10 102.23(5) . . ?
O6 Na2 O10 67.64(5) . . ?
N2 Na2 O8 89.87(6) . . ?
O7 Na2 O8 67.83(5) . . ?
O6 Na2 O8 136.17(5) . . ?
O10 Na2 O8 122.48(6) . . ?
N2 Na2 O9 135.01(6) . . ?
O7 Na2 O9 110.82(6) . . ?
O6 Na2 O9 132.79(6) . . ?
O10 Na2 O9 66.67(5) . . ?
O8 Na2 O9 65.66(5) . . ?
N2 Na2 C63 84.14(6) . . ?
O7 Na2 C63 168.32(6) . . ?
O6 Na2 C63 100.82(6) . . ?
O10 Na2 C63 76.48(5) . . ?
O8 Na2 C63 122.86(6) . . ?
O9 Na2 C63 79.56(6) . . ?
C72 N2 Na2 161.61(12) . . ?
C73 O6 C82 114.86(16) . . ?
C73 O6 Na2 113.39(12) . . ?
C82 O6 Na2 111.09(12) . . ?
C75 O7 C74 112.90(14) . . ?
C75 O7 Na2 108.37(10) . . ?
C74 O7 Na2 106.63(11) . . ?
C77A O8 C76 115.4(2) . . ?
C76 O8 C77B 97.4(5) . . ?
C77A O8 Na2 115.00(14) . . ?
C76 O8 Na2 112.82(11) . . ?
C77B O8 Na2 107.9(6) . . ?
C79 O9 C78B 130.1(6) . . ?
C79 O9 C78A 111.42(19) . . ?
C79 O9 Na2 113.71(13) . . ?
C78B O9 Na2 116.1(6) . . ?
C78A O9 Na2 112.89(14) . . ?
C80 O10 C81 113.00(17) . . ?
C80 O10 Na2 110.68(12) . . ?
C81 O10 Na2 114.99(12) . . ?
C47 C42 C43 116.94(13) . . ?
C47 C42 P2 130.25(11) . . ?
C43 C42 P2 112.72(11) . . ?
C44 C43 C42 121.37(14) . . ?
C44 C43 C48 117.98(14) . . ?
C42 C43 C48 120.61(13) . . ?
C45 C44 C43 121.05(15) . . ?
C46 C45 C44 118.50(14) . . ?
C45 C46 C47 122.23(14) . . ?
C46 C47 C42 119.87(14) . . ?
C46 C47 C60 116.21(13) . . ?
C42 C47 C60 123.92(13) . . ?
C49 C48 C53 120.51(15) . . ?
C49 C48 C43 119.23(15) . . ?
C53 C48 C43 120.26(15) . . ?
C50 C49 C48 118.68(19) . . ?
C50 C49 C54 119.93(18) . . ?
C48 C49 C54 121.39(17) . . ?
C51 C50 C49 120.86(19) . . ?
C50 C51 C52 120.35(18) . . ?
C51 C52 C53 121.6(2) . . ?
C52 C53 C48 118.00(17) . . ?
C52 C53 C57 121.29(17) . . ?
C48 C53 C57 120.71(14) . . ?
C49 C54 C56 111.13(18) . . ?
C49 C54 C55 111.7(2) . . ?
C56 C54 C55 111.2(2) . . ?
C53 C57 C58 111.69(16) . . ?
C53 C57 C59 113.01(17) . . ?
C58 C57 C59 110.03(19) . . ?
C65 C60 C61 120.50(14) . . ?
C65 C60 C47 119.74(14) . . ?
C61 C60 C47 119.69(14) . . ?
C62 C61 C60 118.47(16) . . ?
C62 C61 C66 119.83(15) . . ?
C60 C61 C66 121.68(14) . . ?
C63 C62 C61 121.23(16) . . ?
C62 C63 C64 120.19(16) . . ?
C62 C63 Na2 101.19(11) . . ?
C64 C63 Na2 87.04(11) . . ?
C63 C64 C65 121.01(17) . . ?
C64 C65 C60 118.58(15) . . ?
C64 C65 C69 120.40(15) . . ?
C60 C65 C69 120.99(14) . . ?
C61 C66 C68 112.17(16) . . ?
C61 C66 C67 110.22(15) . . ?
C68 C66 C67 110.12(17) . . ?
C65 C69 C71 114.04(15) . . ?
C65 C69 C70 110.60(14) . . ?
C71 C69 C70 110.25(16) . . ?
N2 C72 P2 168.99(13) . . ?
O6 C73 C74 107.83(16) . . ?
O7 C74 C73 107.44(16) . . ?
O7 C75 C76 108.78(14) . . ?
O8 C76 C75 107.34(17) . . ?
O8 C77A C78A 109.7(2) . . ?
O9 C78A C77A 106.3(3) . . ?
C78B C77B O8 100.1(11) . . ?
O9 C78B C77B 96.4(15) . . ?
O9 C79 C80 111.54(16) . . ?
O10 C80 C79 108.85(17) . . ?
O10 C81 C82 108.42(18) . . ?
O6 C82 C81 111.37(19) . . ?
C91 C90 C95 117.5(2) . . ?
C91 C90 C96 121.2(2) . . ?
C95 C90 C96 121.3(2) . . ?
C92 C91 C90 121.0(2) . . ?
C91 C92 C93 120.5(2) . . ?
C94 C93 C92 119.5(2) . . ?
C95 C94 C93 119.9(2) . . ?
C94 C95 C90 121.6(2) . . ?

loop_
_geom_bond_atom_site_label_1
_geom_bond_atom_site_label_2
_geom_bond_distance
_geom_bond_site_symmetry_2
_geom_bond_publ_flag
P1 C31 1.7517(18) . ?
P1 C1 1.8134(16) . ?
Na1 O1B 2.315(5) . ?
Na1 N1 2.3214(18) . ?
Na1 O4 2.3725(16) . ?
Na1 O3 2.4109(15) . ?
Na1 O2B 2.427(14) . ?
Na1 O1A 2.438(3) . ?
Na1 O5 2.4875(15) . ?
Na1 O2A 2.514(5) . ?
Na1 C32B 3.024(6) . ?
Na1 C41B 3.086(7) . ?
Na1 C37 3.092(3) . ?
N1 C31 1.159(2) . ?
O3 C35B 1.39(2) . ?
O3 C36 1.419(3) . ?
O3 C35A 1.426(12) . ?
O4 C37 1.414(2) . ?
O4 C38 1.427(2) . ?
O5 C40B 1.265(17) . ?
O5 C39 1.411(2) . ?
O5 C40A 1.478(7) . ?
C1 C6 1.414(2) . ?
C1 C2 1.419(2) . ?
C2 C3 1.389(2) . ?
C2 C7 1.499(2) . ?
C3 C4 1.383(2) . ?
C4 C5 1.374(2) . ?
C5 C6 1.393(2) . ?
C6 C19 1.495(2) . ?
C7 C8 1.399(2) . ?
C7 C12 1.406(2) . ?
C8 C13B 1.35(3) . ?
C8 C9 1.394(3) . ?
C8 C13A 1.536(4) . ?
C9 C10 1.374(3) . ?
C10 C11 1.369(3) . ?
C11 C12 1.383(2) . ?
C12 C16 1.525(2) . ?
C13A C15A 1.508(5) . ?
C13A C14A 1.546(4) . ?
C13B C15B 1.52(2) . ?
C13B C14B 1.577(18) . ?
C16 C18 1.520(3) . ?
C16 C17 1.521(3) . ?
C19 C24 1.404(2) . ?
C19 C20 1.405(2) . ?
C20 C21 1.390(2) . ?
C20 C25 1.508(3) . ?
C21 C22 1.375(3) . ?
C22 C23 1.381(3) . ?
C23 C24 1.393(2) . ?
C24 C28 1.514(2) . ?
C25 C26 1.520(3) . ?
C25 C27 1.541(3) . ?
C28 C29 1.517(3) . ?
C28 C30 1.527(3) . ?
O1A C32A 1.411(3) . ?
O1A C41A 1.422(4) . ?
O2A C33A 1.406(5) . ?
O2A C34A 1.443(4) . ?
C32A C33A 1.501(4) . ?
C34A C35A 1.441(10) . ?
C40A C41A 1.496(6) . ?
O1B C32B 1.402(7) . ?
O1B C41B 1.407(8) . ?
O2B C33B 1.423(11) . ?
O2B C34B 1.464(11) . ?
C32B C33B 1.460(9) . ?
C34B C35B 1.459(14) . ?
C40B C41B 1.498(12) . ?
C36 C37 1.490(3) . ?
C38 C39 1.506(3) . ?
P2 C72 1.7572(17) . ?
P2 C42 1.8266(16) . ?
Na2 N2 2.3342(16) . ?
Na2 O7 2.4553(14) . ?
Na2 O6 2.4789(17) . ?
Na2 O10 2.5040(15) . ?
Na2 O8 2.5232(18) . ?
Na2 O9 2.5444(18) . ?
Na2 C63 3.106(2) . ?
N2 C72 1.157(2) . ?
O6 C73 1.416(2) . ?
O6 C82 1.438(3) . ?
O7 C75 1.420(2) . ?
O7 C74 1.424(2) . ?
O8 C77A 1.396(3) . ?
O8 C76 1.435(2) . ?
O8 C77B 1.749(16) . ?
O9 C79 1.422(2) . ?
O9 C78B 1.424(18) . ?
O9 C78A 1.439(3) . ?
O10 C80 1.411(3) . ?
O10 C81 1.423(3) . ?
C42 C47 1.414(2) . ?
C42 C43 1.417(2) . ?
C43 C44 1.388(2) . ?
C43 C48 1.499(2) . ?
C44 C45 1.381(2) . ?
C45 C46 1.376(2) . ?
C46 C47 1.400(2) . ?
C47 C60 1.495(2) . ?
C48 C49 1.403(2) . ?
C48 C53 1.405(2) . ?
C49 C50 1.398(3) . ?
C49 C54 1.509(3) . ?
C50 C51 1.363(3) . ?
C51 C52 1.369(3) . ?
C52 C53 1.394(2) . ?
C53 C57 1.511(3) . ?
C54 C56 1.523(3) . ?
C54 C55 1.529(3) . ?
C57 C58 1.516(3) . ?
C57 C59 1.520(3) . ?
C60 C65 1.405(2) . ?
C60 C61 1.407(2) . ?
C61 C62 1.394(2) . ?
C61 C66 1.507(2) . ?
C62 C63 1.369(3) . ?
C63 C64 1.379(3) . ?
C64 C65 1.393(2) . ?
C65 C69 1.520(2) . ?
C66 C68 1.520(3) . ?
C66 C67 1.533(3) . ?
C69 C71 1.522(3) . ?
C69 C70 1.527(2) . ?
C73 C74 1.494(3) . ?
C75 C76 1.481(3) . ?
C77A C78A 1.499(4) . ?
C77B C78B 1.504(16) . ?
C79 C80 1.476(3) . ?
C81 C82 1.470(3) . ?
C90 C91 1.383(3) . ?
C90 C95 1.398(3) . ?
C90 C96 1.511(3) . ?
C91 C92 1.376(3) . ?
C92 C93 1.379(3) . ?
C93 C94 1.377(3) . ?
C94 C95 1.369(3) . ?
